data_4330640
loop_
_publ_author_name
'Subhadip Neogi'
'Gregor Schnakenburg'
'Yvonne Lorenz'
'Marianne Engeser'
'Michael Schmittel'

_publ_contact_author_address
;      Institut f\"ur Organische Chemie I
       Universit\"at Siegen
       Adolf-Reichwein-Str. 2
       D-57068 Siegen
       Germany
;
_publ_contact_author_email schmittel@chemie.uni-siegen.de
_publ_contact_author_fax '0049 271 740-3270'
_publ_contact_author_name 'Schmittel, Michael'
_publ_contact_author_phone '0049 271 740-4356'
_publ_section_title
;
 Implications of Stoichiometry-Controlled Structural Changeover Between
 Heteroleptic Trigonal [Cu(phenAr2)(py)]+ and Tetragonal
 [Cu(phenAr2)(py)2]+ Motifs for Solution and Solid-State Supramolecular
 Self-Assembly
;
_journal_name_full 'Inorganic Chemistry'
_journal_page_first 10832
_journal_page_last 10841
_journal_paper_doi 10.1021/ic301286w
_journal_volume 51
_journal_year 2012
_chemical_formula_moiety 'C74 H64 Cu2 F6 N6 O6 S2, 2(C H2 Cl2)'
_chemical_formula_sum 'C76 H68 Cl4 Cu2 F6 N6 O6 S2'
_chemical_formula_weight 1608.36
_chemical_name_systematic
; 
 ? 
;
_space_group_IT_number 2
_symmetry_cell_setting triclinic
_symmetry_space_group_name_Hall '-P 1'
_symmetry_space_group_name_H-M 'P -1'
_atom_sites_solution_hydrogens geom
_atom_sites_solution_primary direct
_atom_sites_solution_secondary difmap
_audit_creation_method SHELXL-97
_cell_angle_alpha 94.470(4)
_cell_angle_beta 102.371(4)
_cell_angle_gamma 101.737(4)
_cell_formula_units_Z 1
_cell_length_a 11.2036(15)
_cell_length_b 12.4267(16)
_cell_length_c 13.7106(16)
_cell_measurement_reflns_used 6405
_cell_measurement_temperature 100(2)
_cell_measurement_theta_max 30.05
_cell_measurement_theta_min 2.42
_cell_volume 1810.7(4)
_computing_cell_refinement 'Bruker SAINT'
_computing_data_collection 'Bruker APEX2'
_computing_data_reduction 'Bruker SAINT'
_computing_molecular_graphics 'Bruker SHELXTL'
_computing_publication_material 'Bruker SHELXTL'
_computing_structure_refinement 'SHELXL-97 (Sheldrick, 2008)'
_computing_structure_solution 'SHELXS-97 (Sheldrick, 2008)'
_diffrn_ambient_temperature 100(2)
_diffrn_detector_area_resol_mean 8.33333
_diffrn_measured_fraction_theta_full 0.980
_diffrn_measured_fraction_theta_max 0.980
_diffrn_measurement_device_type 'Bruker X8-KappaApexII'
_diffrn_measurement_method 'fine slicing \f and \w scans'
_diffrn_radiation_monochromator graphite
_diffrn_radiation_source 'fine-focus sealed tube'
_diffrn_radiation_type MoK\a
_diffrn_radiation_wavelength 0.71073
_diffrn_reflns_av_R_equivalents 0.0570
_diffrn_reflns_av_sigmaI/netI 0.0887
_diffrn_reflns_limit_h_max 13
_diffrn_reflns_limit_h_min -13
_diffrn_reflns_limit_k_max 14
_diffrn_reflns_limit_k_min -14
_diffrn_reflns_limit_l_max 16
_diffrn_reflns_limit_l_min -16
_diffrn_reflns_number 16516
_diffrn_reflns_theta_full 25.25
_diffrn_reflns_theta_max 25.25
_diffrn_reflns_theta_min 2.72
_diffrn_standards_number 0
_exptl_absorpt_coefficient_mu 0.866
_exptl_absorpt_correction_T_max 0.9499
_exptl_absorpt_correction_T_min 0.8459
_exptl_absorpt_correction_type empirical
_exptl_absorpt_process_details 'SADABS 2008/1'
_exptl_crystal_colour orange
_exptl_crystal_density_diffrn 1.475
_exptl_crystal_description plate
_exptl_crystal_F_000 826
_exptl_crystal_size_max 0.30
_exptl_crystal_size_mid 0.15
_exptl_crystal_size_min 0.06
_refine_diff_density_max 1.538
_refine_diff_density_min -1.096
_refine_diff_density_rms 0.110
_refine_ls_extinction_method none
_refine_ls_goodness_of_fit_ref 1.026
_refine_ls_hydrogen_treatment constr
_refine_ls_matrix_type full
_refine_ls_number_parameters 466
_refine_ls_number_reflns 6427
_refine_ls_number_restraints 47
_refine_ls_restrained_S_all 1.079
_refine_ls_R_factor_all 0.1165
_refine_ls_R_factor_gt 0.0748
_refine_ls_shift/su_max 0.001
_refine_ls_shift/su_mean 0.000
_refine_ls_structure_factor_coef Fsqd
_refine_ls_weighting_details 'calc w=1/[\s^2^(Fo^2^)+(0.0757P)^2^+8.2468P] where P=(Fo^2^+2Fc^2^)/3'
_refine_ls_weighting_scheme calc
_refine_ls_wR_factor_gt 0.1719
_refine_ls_wR_factor_ref 0.1924
_reflns_number_gt 4386
_reflns_number_total 6427
_reflns_threshold_expression >2sigma(I)
_cod_data_source_file ic301286w_si_002_2.cif
_cod_data_source_block Greg1480f
_cod_database_code 4330640

loop_
_symmetry_equiv_pos_as_xyz
'x, y, z'
'-x, -y, -z'

loop_
_atom_site_label
_atom_site_type_symbol
_atom_site_fract_x
_atom_site_fract_y
_atom_site_fract_z
_atom_site_U_iso_or_equiv
_atom_site_adp_type
_atom_site_occupancy
_atom_site_symmetry_multiplicity
_atom_site_calc_flag
_atom_site_refinement_flags
C1 C 0.7689(5) 0.4841(5) 0.6371(4) 0.0176(12) Uani 1 1 d .
C2 C 0.8007(5) 0.3989(5) 0.5808(4) 0.0211(13) Uani 1 1 d .
H2A H 0.8044 0.3305 0.6064 0.025 Uiso 1 1 calc R
C3 C 0.8264(5) 0.4151(5) 0.4887(5) 0.0232(14) Uani 1 1 d .
H3A H 0.8485 0.3583 0.4506 0.028 Uiso 1 1 calc R
C4 C 0.8197(5) 0.5163(5) 0.4514(4) 0.0196(13) Uani 1 1 d .
C5 C 0.7896(5) 0.5975(5) 0.5128(4) 0.0179(12) Uani 1 1 d .
C6 C 0.7335(5) 0.4664(5) 0.7350(4) 0.0188(13) Uani 1 1 d .
C7 C 0.6081(5) 0.4602(5) 0.7404(4) 0.0191(13) Uani 1 1 d U
C8 C 0.5769(6) 0.4435(5) 0.8316(4) 0.0238(14) Uani 1 1 d U
H8A H 0.4928 0.4398 0.8362 0.029 Uiso 1 1 calc R
C9 C 0.6650(6) 0.4320(5) 0.9168(5) 0.0291(15) Uani 1 1 d .
C10 C 0.7862(6) 0.4372(5) 0.9084(5) 0.0292(15) Uani 1 1 d .
H10A H 0.8467 0.4278 0.9654 0.035 Uiso 1 1 calc R
C11 C 0.8238(6) 0.4558(5) 0.8192(4) 0.0229(14) Uani 1 1 d .
C12 C 0.5092(6) 0.4663(5) 0.6496(4) 0.0243(14) Uani 1 1 d .
H12A H 0.5015 0.4046 0.5978 0.029 Uiso 1 1 calc R
H12B H 0.5327 0.5367 0.6232 0.029 Uiso 1 1 calc R
H12C H 0.4288 0.4616 0.6682 0.029 Uiso 1 1 calc R
C13 C 0.6285(8) 0.4093(7) 1.0144(6) 0.047(2) Uani 1 1 d .
H13A H 0.5384 0.3764 1.0005 0.056 Uiso 1 1 calc R
H13B H 0.6479 0.4789 1.0594 0.056 Uiso 1 1 calc R
H13C H 0.6755 0.3579 1.0465 0.056 Uiso 1 1 calc R
C14 C 0.9582(6) 0.4653(6) 0.8158(5) 0.0316(16) Uani 1 1 d .
H14C H 1.0076 0.4598 0.8827 0.038 Uiso 1 1 calc R
H14B H 0.9908 0.5370 0.7949 0.038 Uiso 1 1 calc R
H14A H 0.9643 0.4055 0.7674 0.038 Uiso 1 1 calc R
C15 C 0.7343(5) 0.8743(5) 0.5099(4) 0.0192(13) Uani 1 1 d .
C16 C 0.7579(6) 0.9021(5) 0.4166(5) 0.0260(14) Uani 1 1 d .
H16A H 0.7516 0.9729 0.3974 0.031 Uiso 1 1 calc R
C17 C 0.7898(5) 0.8277(5) 0.3544(5) 0.0237(14) Uani 1 1 d .
H17A H 0.8045 0.8461 0.2914 0.028 Uiso 1 1 calc R
C18 C 0.8008(5) 0.7231(5) 0.3837(4) 0.0201(13) Uani 1 1 d .
C19 C 0.7807(5) 0.7031(5) 0.4785(4) 0.0197(13) Uani 1 1 d .
C20 C 0.6892(5) 0.9501(5) 0.5762(4) 0.0187(13) Uani 1 1 d .
C21 C 0.5673(5) 0.9181(5) 0.5904(4) 0.0189(13) Uani 1 1 d .
C22 C 0.5279(5) 0.9871(5) 0.6550(4) 0.0193(13) Uani 1 1 d .
H22A H 0.4453 0.9658 0.6647 0.023 Uiso 1 1 calc R
C23 C 0.6047(6) 1.0861(5) 0.7060(4) 0.0237(14) Uani 1 1 d .
C24 C 0.7241(6) 1.1165(5) 0.6892(5) 0.0234(14) Uani 1 1 d .
H24A H 0.7776 1.1845 0.7230 0.028 Uiso 1 1 calc R
C25 C 0.7680(6) 1.0511(5) 0.6249(5) 0.0233(14) Uani 1 1 d .
C26 C 0.4785(6) 0.8120(5) 0.5370(5) 0.0246(14) Uani 1 1 d .
H26A H 0.5042 0.7489 0.5672 0.030 Uiso 1 1 calc R
H26B H 0.4801 0.8047 0.4656 0.030 Uiso 1 1 calc R
H26C H 0.3932 0.8132 0.5433 0.030 Uiso 1 1 calc R
C27 C 0.5597(7) 1.1602(5) 0.7761(5) 0.0331(16) Uani 1 1 d .
H27A H 0.4953 1.1153 0.8037 0.040 Uiso 1 1 calc R
H27B H 0.5241 1.2150 0.7389 0.040 Uiso 1 1 calc R
H27C H 0.6305 1.1985 0.8313 0.040 Uiso 1 1 calc R
C28 C 0.8996(6) 1.0874(6) 0.6108(5) 0.0307(15) Uani 1 1 d .
H28C H 0.9481 1.1465 0.6647 0.037 Uiso 1 1 calc R
H28B H 0.8964 1.1151 0.5455 0.037 Uiso 1 1 calc R
H28A H 0.9398 1.0243 0.6131 0.037 Uiso 1 1 calc R
C29 C 0.8398(5) 0.5393(5) 0.3546(4) 0.0236(14) Uani 1 1 d .
H29A H 0.8599 0.4846 0.3125 0.028 Uiso 1 1 calc R
C30 C 0.8305(5) 0.6381(5) 0.3227(5) 0.0246(14) Uani 1 1 d .
H30A H 0.8440 0.6515 0.2582 0.030 Uiso 1 1 calc R
C31 C 0.5563(6) 0.7516(5) 0.7907(4) 0.0229(14) Uani 1 1 d .
H31A H 0.5087 0.6821 0.7554 0.027 Uiso 1 1 calc R
C32 C 0.5021(6) 0.8095(5) 0.8517(4) 0.0232(14) Uani 1 1 d .
H32A H 0.4182 0.7816 0.8562 0.028 Uiso 1 1 calc R
C33 C 0.5721(6) 0.9096(5) 0.9067(4) 0.0238(14) Uani 1 1 d .
C34 C 0.6941(6) 0.9481(5) 0.8945(4) 0.0252(14) Uani 1 1 d .
H34A H 0.7446 1.0164 0.9304 0.030 Uiso 1 1 calc R
C35 C 0.7397(6) 0.8859(5) 0.8299(4) 0.0217(13) Uani 1 1 d .
H35A H 0.8220 0.9133 0.8214 0.026 Uiso 1 1 calc R
C36 C 0.5207(6) 0.9737(5) 0.9724(4) 0.0241(14) Uani 1 1 d .
C37 C 0.9010(8) 0.7347(8) 0.9957(6) 0.056(2) Uani 1 1 d .
H37A H 0.9126 0.6598 0.9761 0.068 Uiso 1 1 calc R
H37B H 0.8925 0.7736 0.9351 0.068 Uiso 1 1 calc R
C38 C 1.1659(7) 0.9043(7) 0.8089(6) 0.0473(14) Uani 1 1 d U
Cl1 Cl 1.0321(2) 0.8071(2) 1.08633(18) 0.0666(7) Uani 1 1 d .
Cl2 Cl 0.7632(2) 0.72254(19) 1.03993(15) 0.0538(6) Uani 1 1 d .
Cu Cu 0.73944(7) 0.71774(6) 0.67786(5) 0.0201(2) Uani 1 1 d .
F1 F 1.2709(4) 0.9397(4) 0.7811(3) 0.0573(12) Uani 1 1 d U
F2 F 1.1968(5) 0.8724(5) 0.9000(4) 0.0763(15) Uani 1 1 d U
F3 F 1.1157(6) 0.9896(5) 0.8182(5) 0.0914(18) Uani 1 1 d U
N1 N 0.7650(4) 0.5818(4) 0.6045(3) 0.0167(10) Uani 1 1 d .
N2 N 0.7466(4) 0.7776(4) 0.5396(3) 0.0181(11) Uani 1 1 d .
N3 N 0.6729(5) 0.7879(4) 0.7782(4) 0.0204(11) Uani 1 1 d .
O1 O 0.9502(4) 0.7750(4) 0.7650(3) 0.0396(12) Uani 1 1 d .
O2 O 1.1274(6) 0.7051(5) 0.7347(5) 0.0715(16) Uani 1 1 d U
O3 O 1.0498(6) 0.8350(5) 0.6292(4) 0.0635(15) Uani 1 1 d U
S S 1.06116(16) 0.79130(15) 0.72399(13) 0.0362(4) Uani 1 1 d U

loop_
_atom_site_aniso_label
_atom_site_aniso_U_11
_atom_site_aniso_U_22
_atom_site_aniso_U_33
_atom_site_aniso_U_23
_atom_site_aniso_U_13
_atom_site_aniso_U_12
C1 0.017(3) 0.015(3) 0.019(3) 0.001(2) 0.004(2) 0.000(2)
C2 0.024(3) 0.017(3) 0.023(3) 0.003(3) 0.007(3) 0.003(3)
C3 0.023(3) 0.022(3) 0.025(3) -0.002(3) 0.009(3) 0.005(3)
C4 0.017(3) 0.019(3) 0.021(3) 0.001(3) 0.008(2) -0.001(2)
C5 0.016(3) 0.019(3) 0.017(3) 0.001(2) 0.004(2) 0.000(2)
C6 0.028(3) 0.013(3) 0.016(3) 0.001(2) 0.009(3) 0.003(3)
C7 0.0208(19) 0.015(2) 0.021(2) 0.0023(16) 0.0074(16) 0.0005(16)
C8 0.025(2) 0.021(2) 0.026(2) 0.0052(17) 0.0103(17) 0.0029(16)
C9 0.046(4) 0.020(3) 0.028(4) 0.008(3) 0.022(3) 0.007(3)
C10 0.039(4) 0.025(4) 0.024(3) 0.005(3) 0.008(3) 0.006(3)
C11 0.027(3) 0.019(3) 0.023(3) 0.005(3) 0.010(3) -0.001(3)
C12 0.023(3) 0.025(4) 0.024(3) 0.000(3) 0.009(3) 0.001(3)
C13 0.068(6) 0.050(5) 0.040(4) 0.023(4) 0.036(4) 0.024(4)
C14 0.030(4) 0.044(4) 0.022(3) 0.007(3) 0.007(3) 0.007(3)
C15 0.015(3) 0.018(3) 0.023(3) 0.006(3) 0.005(2) 0.000(2)
C16 0.024(3) 0.026(4) 0.033(4) 0.015(3) 0.012(3) 0.005(3)
C17 0.019(3) 0.030(4) 0.025(3) 0.010(3) 0.011(3) 0.003(3)
C18 0.018(3) 0.021(3) 0.022(3) 0.007(3) 0.008(2) 0.001(3)
C19 0.015(3) 0.024(3) 0.019(3) 0.001(3) 0.005(2) 0.001(3)
C20 0.027(3) 0.015(3) 0.016(3) 0.011(2) 0.007(2) 0.004(3)
C21 0.024(3) 0.016(3) 0.019(3) 0.010(2) 0.009(2) 0.003(3)
C22 0.023(3) 0.018(3) 0.021(3) 0.009(3) 0.010(3) 0.005(3)
C23 0.037(4) 0.018(3) 0.020(3) 0.010(3) 0.009(3) 0.009(3)
C24 0.032(3) 0.010(3) 0.026(3) 0.006(3) 0.005(3) 0.000(3)
C25 0.026(3) 0.019(3) 0.025(3) 0.009(3) 0.005(3) 0.003(3)
C26 0.024(3) 0.023(4) 0.026(3) 0.003(3) 0.008(3) 0.001(3)
C27 0.042(4) 0.021(4) 0.037(4) 0.006(3) 0.010(3) 0.008(3)
C28 0.027(4) 0.024(4) 0.037(4) 0.005(3) 0.009(3) -0.006(3)
C29 0.024(3) 0.027(4) 0.020(3) 0.000(3) 0.010(3) 0.003(3)
C30 0.023(3) 0.035(4) 0.019(3) 0.007(3) 0.012(3) 0.004(3)
C31 0.034(3) 0.015(3) 0.022(3) 0.006(3) 0.012(3) 0.001(3)
C32 0.031(3) 0.019(3) 0.023(3) 0.008(3) 0.015(3) 0.002(3)
C33 0.037(4) 0.020(3) 0.019(3) 0.009(3) 0.009(3) 0.010(3)
C34 0.033(4) 0.023(4) 0.020(3) 0.004(3) 0.005(3) 0.007(3)
C35 0.028(3) 0.013(3) 0.024(3) 0.003(3) 0.010(3) 0.001(3)
C36 0.032(3) 0.018(3) 0.022(3) 0.004(3) 0.008(3) 0.005(3)
C37 0.058(5) 0.072(6) 0.038(5) 0.013(4) 0.007(4) 0.015(5)
C38 0.035(4) 0.050(4) 0.045(3) -0.001(3) 0.014(3) -0.019(2)
Cl1 0.0582(14) 0.0648(16) 0.0650(15) 0.0050(12) 0.0086(11) -0.0056(12)
Cl2 0.0548(12) 0.0601(14) 0.0459(12) 0.0215(10) 0.0098(9) 0.0079(10)
Cu 0.0280(4) 0.0158(4) 0.0178(4) 0.0018(3) 0.0107(3) 0.0024(3)
F1 0.0515(19) 0.062(2) 0.0527(19) 0.0152(16) 0.0129(16) -0.0034(16)
F2 0.074(2) 0.088(2) 0.058(2) 0.0166(17) 0.0154(17) -0.0027(17)
F3 0.096(2) 0.080(2) 0.101(3) 0.0018(18) 0.0333(19) 0.0206(18)
N1 0.016(2) 0.017(3) 0.015(2) -0.001(2) 0.0063(19) -0.003(2)
N2 0.020(3) 0.016(3) 0.018(3) 0.005(2) 0.007(2) -0.001(2)
N3 0.029(3) 0.011(3) 0.024(3) 0.008(2) 0.011(2) 0.005(2)
O1 0.025(2) 0.056(3) 0.030(3) -0.002(2) 0.008(2) -0.008(2)
O2 0.074(2) 0.065(2) 0.084(3) 0.0043(18) 0.0288(18) 0.0252(17)
O3 0.061(2) 0.076(2) 0.0506(19) 0.0146(17) 0.0156(17) 0.0047(18)
S 0.0334(9) 0.0383(11) 0.0326(9) -0.0085(8) 0.0142(8) -0.0032(8)

loop_
_atom_type_symbol
_atom_type_description
_atom_type_scat_dispersion_real
_atom_type_scat_dispersion_imag
_atom_type_scat_source
C C 0.0033 0.0016 'International Tables Vol C Tables 4.2.6.8 and 6.1.1.4'
H H 0.0000 0.0000 'International Tables Vol C Tables 4.2.6.8 and 6.1.1.4'
Cl Cl 0.1484 0.1585 'International Tables Vol C Tables 4.2.6.8 and 6.1.1.4'
Cu Cu 0.3201 1.2651 'International Tables Vol C Tables 4.2.6.8 and 6.1.1.4'
F F 0.0171 0.0103 'International Tables Vol C Tables 4.2.6.8 and 6.1.1.4'
N N 0.0061 0.0033 'International Tables Vol C Tables 4.2.6.8 and 6.1.1.4'
O O 0.0106 0.0060 'International Tables Vol C Tables 4.2.6.8 and 6.1.1.4'
S S 0.1246 0.1234 'International Tables Vol C Tables 4.2.6.8 and 6.1.1.4'

loop_
_geom_angle_atom_site_label_1
_geom_angle_atom_site_label_2
_geom_angle_atom_site_label_3
_geom_angle
_geom_angle_site_symmetry_1
N1 C1 C2 121.8(5) .
N1 C1 C6 117.2(5) .
C2 C1 C6 120.9(5) .
C3 C2 C1 119.8(6) .
C3 C2 H2A 120.1 .
C1 C2 H2A 120.1 .
C2 C3 C4 119.5(5) .
C2 C3 H3A 120.3 .
C4 C3 H3A 120.3 .
C5 C4 C3 117.2(5) .
C5 C4 C29 119.2(6) .
C3 C4 C29 123.6(5) .
N1 C5 C4 123.4(5) .
N1 C5 C19 116.8(5) .
C4 C5 C19 119.8(5) .
C11 C6 C7 120.8(5) .
C11 C6 C1 120.2(5) .
C7 C6 C1 119.0(5) .
C8 C7 C6 118.2(5) .
C8 C7 C12 120.4(5) .
C6 C7 C12 121.4(5) .
C7 C8 C9 122.2(6) .
C7 C8 H8A 118.9 .
C9 C8 H8A 118.9 .
C10 C9 C8 117.9(6) .
C10 C9 C13 120.5(6) .
C8 C9 C13 121.6(6) .
C9 C10 C11 122.5(6) .
C9 C10 H10A 118.7 .
C11 C10 H10A 118.7 .
C10 C11 C6 118.3(6) .
C10 C11 C14 120.1(6) .
C6 C11 C14 121.6(5) .
C7 C12 H12A 109.5 .
C7 C12 H12B 109.5 .
H12A C12 H12B 109.5 .
C7 C12 H12C 109.5 .
H12A C12 H12C 109.5 .
H12B C12 H12C 109.5 .
C9 C13 H13A 109.5 .
C9 C13 H13B 109.5 .
H13A C13 H13B 109.5 .
C9 C13 H13C 109.5 .
H13A C13 H13C 109.5 .
H13B C13 H13C 109.5 .
C11 C14 H14C 109.5 .
C11 C14 H14B 109.5 .
H14C C14 H14B 109.5 .
C11 C14 H14A 109.5 .
H14C C14 H14A 109.5 .
H14B C14 H14A 109.5 .
N2 C15 C16 120.9(5) .
N2 C15 C20 117.4(5) .
C16 C15 C20 121.6(5) .
C17 C16 C15 120.2(6) .
C17 C16 H16A 119.9 .
C15 C16 H16A 119.9 .
C16 C17 C18 119.9(6) .
C16 C17 H17A 120.1 .
C18 C17 H17A 120.1 .
C19 C18 C17 116.7(5) .
C19 C18 C30 119.1(6) .
C17 C18 C30 124.2(5) .
N2 C19 C18 122.9(6) .
N2 C19 C5 117.4(5) .
C18 C19 C5 119.6(5) .
C21 C20 C25 120.4(5) .
C21 C20 C15 119.1(5) .
C25 C20 C15 120.5(5) .
C22 C21 C20 118.6(5) .
C22 C21 C26 119.4(5) .
C20 C21 C26 121.9(5) .
C21 C22 C23 122.3(5) .
C21 C22 H22A 118.9 .
C23 C22 H22A 118.9 .
C22 C23 C24 117.9(5) .
C22 C23 C27 121.4(6) .
C24 C23 C27 120.7(6) .
C25 C24 C23 122.3(6) .
C25 C24 H24A 118.9 .
C23 C24 H24A 118.9 .
C24 C25 C20 118.6(5) .
C24 C25 C28 120.0(6) .
C20 C25 C28 121.4(5) .
C21 C26 H26A 109.5 .
C21 C26 H26B 109.5 .
H26A C26 H26B 109.5 .
C21 C26 H26C 109.5 .
H26A C26 H26C 109.5 .
H26B C26 H26C 109.5 .
C23 C27 H27A 109.5 .
C23 C27 H27B 109.5 .
H27A C27 H27B 109.5 .
C23 C27 H27C 109.5 .
H27A C27 H27C 109.5 .
H27B C27 H27C 109.5 .
C25 C28 H28C 109.5 .
C25 C28 H28B 109.5 .
H28C C28 H28B 109.5 .
C25 C28 H28A 109.5 .
H28C C28 H28A 109.5 .
H28B C28 H28A 109.5 .
C30 C29 C4 120.6(6) .
C30 C29 H29A 119.7 .
C4 C29 H29A 119.7 .
C29 C30 C18 121.6(5) .
C29 C30 H30A 119.2 .
C18 C30 H30A 119.2 .
N3 C31 C32 123.7(6) .
N3 C31 H31A 118.2 .
C32 C31 H31A 118.2 .
C31 C32 C33 118.9(6) .
C31 C32 H32A 120.6 .
C33 C32 H32A 120.6 .
C32 C33 C34 117.9(5) .
C32 C33 C36 121.5(6) .
C34 C33 C36 120.7(6) .
C35 C34 C33 119.3(6) .
C35 C34 H34A 120.4 .
C33 C34 H34A 120.4 .
N3 C35 C34 122.8(6) .
N3 C35 H35A 118.6 .
C34 C35 H35A 118.6 .
C36 C36 C33 179.3(9) 2_677
Cl1 C37 Cl2 111.7(5) .
Cl1 C37 H37A 109.3 .
Cl2 C37 H37A 109.3 .
Cl1 C37 H37B 109.3 .
Cl2 C37 H37B 109.3 .
H37A C37 H37B 107.9 .
F3 C38 F1 106.9(7) .
F3 C38 F2 107.8(7) .
F1 C38 F2 107.3(7) .
F3 C38 S 112.2(6) .
F1 C38 S 112.9(5) .
F2 C38 S 109.5(6) .
N3 Cu N1 150.8(2) .
N3 Cu N2 122.84(19) .
N1 Cu N2 81.79(19) .
N3 Cu O1 95.97(19) .
N1 Cu O1 93.78(18) .
N2 Cu O1 101.01(17) .
C1 N1 C5 118.3(5) .
C1 N1 Cu 128.1(4) .
C5 N1 Cu 113.4(4) .
C15 N2 C19 119.3(5) .
C15 N2 Cu 130.6(4) .
C19 N2 Cu 109.8(4) .
C31 N3 C35 117.4(5) .
C31 N3 Cu 123.4(4) .
C35 N3 Cu 118.6(4) .
S O1 Cu 128.2(3) .
O2 S O3 115.5(4) .
O2 S O1 114.6(4) .
O3 S O1 116.3(3) .
O2 S C38 102.7(4) .
O3 S C38 102.2(4) .
O1 S C38 102.4(3) .

loop_
_geom_bond_atom_site_label_1
_geom_bond_atom_site_label_2
_geom_bond_distance
_geom_bond_site_symmetry_2
C1 N1 1.332(7) .
C1 C2 1.410(8) .
C1 C6 1.499(8) .
C2 C3 1.375(8) .
C2 H2A 0.9500 .
C3 C4 1.404(9) .
C3 H3A 0.9500 .
C4 C5 1.403(8) .
C4 C29 1.433(8) .
C5 N1 1.364(7) .
C5 C19 1.443(9) .
C6 C11 1.397(8) .
C6 C7 1.409(8) .
C7 C8 1.389(8) .
C7 C12 1.497(8) .
C8 C9 1.396(9) .
C8 H8A 0.9500 .
C9 C10 1.376(9) .
C9 C13 1.511(9) .
C10 C11 1.396(9) .
C10 H10A 0.9500 .
C11 C14 1.498(8) .
C12 H12A 0.9800 .
C12 H12B 0.9800 .
C12 H12C 0.9800 .
C13 H13A 0.9800 .
C13 H13B 0.9800 .
C13 H13C 0.9800 .
C14 H14C 0.9800 .
C14 H14B 0.9800 .
C14 H14A 0.9800 .
C15 N2 1.323(7) .
C15 C16 1.414(8) .
C15 C20 1.492(8) .
C16 C17 1.361(9) .
C16 H16A 0.9500 .
C17 C18 1.410(9) .
C17 H17A 0.9500 .
C18 C19 1.398(8) .
C18 C30 1.432(8) .
C19 N2 1.366(7) .
C20 C21 1.402(8) .
C20 C25 1.402(8) .
C21 C22 1.385(8) .
C21 C26 1.507(8) .
C22 C23 1.386(9) .
C22 H22A 0.9500 .
C23 C24 1.387(9) .
C23 C27 1.512(8) .
C24 C25 1.385(8) .
C24 H24A 0.9500 .
C25 C28 1.510(8) .
C26 H26A 0.9800 .
C26 H26B 0.9800 .
C26 H26C 0.9800 .
C27 H27A 0.9800 .
C27 H27B 0.9800 .
C27 H27C 0.9800 .
C28 H28C 0.9800 .
C28 H28B 0.9800 .
C28 H28A 0.9800 .
C29 C30 1.352(9) .
C29 H29A 0.9500 .
C30 H30A 0.9500 .
C31 N3 1.344(8) .
C31 C32 1.373(8) .
C31 H31A 0.9500 .
C32 C33 1.392(9) .
C32 H32A 0.9500 .
C33 C34 1.404(9) .
C33 C36 1.440(8) .
C34 C35 1.374(8) .
C34 H34A 0.9500 .
C35 N3 1.347(7) .
C35 H35A 0.9500 .
C36 C36 1.188(11) 2_677
C37 Cl1 1.736(9) .
C37 Cl2 1.759(9) .
C37 H37A 0.9900 .
C37 H37B 0.9900 .
C38 F3 1.307(10) .
C38 F1 1.315(8) .
C38 F2 1.336(9) .
C38 S 1.788(8) .
Cu N3 1.930(5) .
Cu N1 2.000(5) .
Cu N2 2.101(5) .
Cu O1 2.342(5) .
O1 S 1.455(5) .
O2 S 1.421(6) .
O3 S 1.438(6) .

loop_
_geom_torsion_atom_site_label_1
_geom_torsion_atom_site_label_2
_geom_torsion_atom_site_label_3
_geom_torsion_atom_site_label_4
_geom_torsion
_geom_torsion_site_symmetry_4
N1 C1 C2 C3 -1.2(9) .
C6 C1 C2 C3 176.5(5) .
C1 C2 C3 C4 -0.5(9) .
C2 C3 C4 C5 1.6(8) .
C2 C3 C4 C29 -177.4(5) .
C3 C4 C5 N1 -1.2(8) .
C29 C4 C5 N1 177.8(5) .
C3 C4 C5 C19 -179.7(5) .
C29 C4 C5 C19 -0.7(8) .
N1 C1 C6 C11 -112.6(6) .
C2 C1 C6 C11 69.6(8) .
N1 C1 C6 C7 67.6(7) .
C2 C1 C6 C7 -110.2(6) .
C11 C6 C7 C8 0.1(9) .
C1 C6 C7 C8 179.8(5) .
C11 C6 C7 C12 -177.2(6) .
C1 C6 C7 C12 2.6(8) .
C6 C7 C8 C9 -0.5(9) .
C12 C7 C8 C9 176.8(6) .
C7 C8 C9 C10 -0.2(9) .
C7 C8 C9 C13 -177.5(6) .
C8 C9 C10 C11 1.4(10) .
C13 C9 C10 C11 178.7(6) .
C9 C10 C11 C6 -1.8(10) .
C9 C10 C11 C14 177.5(6) .
C7 C6 C11 C10 1.0(9) .
C1 C6 C11 C10 -178.8(5) .
C7 C6 C11 C14 -178.2(6) .
C1 C6 C11 C14 2.0(9) .
N2 C15 C16 C17 2.2(9) .
C20 C15 C16 C17 -174.9(6) .
C15 C16 C17 C18 -0.8(9) .
C16 C17 C18 C19 -1.5(9) .
C16 C17 C18 C30 178.3(6) .
C17 C18 C19 N2 2.8(8) .
C30 C18 C19 N2 -177.1(5) .
C17 C18 C19 C5 179.5(5) .
C30 C18 C19 C5 -0.3(8) .
N1 C5 C19 N2 -1.0(8) .
C4 C5 C19 N2 177.7(5) .
N1 C5 C19 C18 -177.9(5) .
C4 C5 C19 C18 0.7(8) .
N2 C15 C20 C21 -65.1(7) .
C16 C15 C20 C21 112.1(6) .
N2 C15 C20 C25 113.8(6) .
C16 C15 C20 C25 -68.9(8) .
C25 C20 C21 C22 -1.3(8) .
C15 C20 C21 C22 177.6(5) .
C25 C20 C21 C26 178.1(5) .
C15 C20 C21 C26 -2.9(8) .
C20 C21 C22 C23 -0.2(9) .
C26 C21 C22 C23 -179.6(5) .
C21 C22 C23 C24 1.2(9) .
C21 C22 C23 C27 180.0(6) .
C22 C23 C24 C25 -0.7(9) .
C27 C23 C24 C25 -179.5(6) .
C23 C24 C25 C20 -0.8(9) .
C23 C24 C25 C28 -179.0(6) .
C21 C20 C25 C24 1.8(9) .
C15 C20 C25 C24 -177.2(5) .
C21 C20 C25 C28 180.0(6) .
C15 C20 C25 C28 1.0(9) .
C5 C4 C29 C30 0.3(9) .
C3 C4 C29 C30 179.2(6) .
C4 C29 C30 C18 0.2(9) .
C19 C18 C30 C29 -0.2(9) .
C17 C18 C30 C29 -180.0(6) .
N3 C31 C32 C33 -2.3(9) .
C31 C32 C33 C34 1.9(9) .
C31 C32 C33 C36 -179.6(6) .
C32 C33 C34 C35 -0.4(9) .
C36 C33 C34 C35 -178.9(6) .
C33 C34 C35 N3 -1.0(9) .
C32 C33 C36 C36 115(75) 2_677
C34 C33 C36 C36 -66(75) 2_677
C2 C1 N1 C5 1.6(8) .
C6 C1 N1 C5 -176.2(5) .
C2 C1 N1 Cu -173.2(4) .
C6 C1 N1 Cu 9.0(7) .
C4 C5 N1 C1 -0.4(8) .
C19 C5 N1 C1 178.2(5) .
C4 C5 N1 Cu 175.2(4) .
C19 C5 N1 Cu -6.3(6) .
N3 Cu N1 C1 -27.2(7) .
N2 Cu N1 C1 -177.2(5) .
O1 Cu N1 C1 82.2(5) .
N3 Cu N1 C5 157.8(4) .
N2 Cu N1 C5 7.8(4) .
O1 Cu N1 C5 -92.8(4) .
C16 C15 N2 C19 -1.0(8) .
C20 C15 N2 C19 176.2(5) .
C16 C15 N2 Cu 172.2(4) .
C20 C15 N2 Cu -10.6(8) .
C18 C19 N2 C15 -1.5(8) .
C5 C19 N2 C15 -178.3(5) .
C18 C19 N2 Cu -176.0(4) .
C5 C19 N2 Cu 7.2(6) .
N3 Cu N2 C15 15.1(6) .
N1 Cu N2 C15 178.3(5) .
O1 Cu N2 C15 -89.5(5) .
N3 Cu N2 C19 -171.2(3) .
N1 Cu N2 C19 -8.0(4) .
O1 Cu N2 C19 84.2(4) .
C32 C31 N3 C35 0.9(9) .
C32 C31 N3 Cu -170.4(5) .
C34 C35 N3 C31 0.8(9) .
C34 C35 N3 Cu 172.5(5) .
N1 Cu N3 C31 -44.4(7) .
N2 Cu N3 C31 99.5(5) .
O1 Cu N3 C31 -153.3(5) .
N1 Cu N3 C35 144.4(4) .
N2 Cu N3 C35 -71.7(5) .
O1 Cu N3 C35 35.5(5) .
N3 Cu O1 S -154.0(4) .
N1 Cu O1 S 53.5(4) .
N2 Cu O1 S -28.8(4) .
Cu O1 S O2 -103.2(5) .
Cu O1 S O3 35.9(5) .
Cu O1 S C38 146.4(4) .
F3 C38 S O2 -173.1(6) .
F1 C38 S O2 66.1(7) .
F2 C38 S O2 -53.4(7) .
F3 C38 S O3 66.8(6) .
F1 C38 S O3 -54.0(7) .
F2 C38 S O3 -173.5(6) .
F3 C38 S O1 -53.9(7) .
F1 C38 S O1 -174.8(6) .
F2 C38 S O1 65.7(6) .
